data_7002854
loop_
_publ_author_name
'Gon\,calves, Isabel S.'
'Lopes, Andr\'e D.'
'Amarante, Tatiana R.'
'Paz, Filipe A. Almeida'
'Silva, Nuno J. O.'
'Pillinger, Martyn'
'Gago, Sandra'
'Palacio, Fernando'
'K\"uhn, Fritz E.'
'Rom\~ao, Carlos C.'

_publ_section_title
;
 Heterometallic complexes involving iron(ii) and rhenium(vii) centers
 connected by \m-oxido bridges
;
_journal_issue 46
_journal_name_full 'Dalton Transactions'
_journal_page_first 10199
_journal_page_last 10207
_journal_paper_doi 10.1039/b913687h
_journal_year 2009
_chemical_formula_moiety 'C32 H20 Fe5 N4 O16 Re2'
_chemical_formula_sum 'C32 H20 Fe5 N4 O16 Re2'
_chemical_formula_weight 1368.17
_chemical_name_systematic
;
?
;
_space_group_IT_number 14
_symmetry_cell_setting monoclinic
_symmetry_space_group_name_Hall '-P 2yn'
_symmetry_space_group_name_H-M 'P 1 21/n 1'
_atom_sites_solution_hydrogens geom
_atom_sites_solution_primary direct
_atom_sites_solution_secondary difmap
_audit_creation_date '20 June 2008'
_audit_creation_method 'SHELXL-97, manual editing plus enCIFer'
_cell_angle_alpha 90.00
_cell_angle_beta 105.606(16)
_cell_angle_gamma 90.00
_cell_formula_units_Z 2
_cell_length_a 12.235(4)
_cell_length_b 11.833(4)
_cell_length_c 14.492(5)
_cell_measurement_reflns_used 8396
_cell_measurement_temperature 150(2)
_cell_measurement_theta_max 34.95
_cell_measurement_theta_min 2.44
_cell_volume 2020.8(12)
_computing_cell_refinement 'APEX2 '
_computing_data_collection 'APEX2 (Bruker, 2006)'
_computing_data_reduction 'SAINT+ (Bruker, 1997-2005)'
_computing_molecular_graphics 'DIAMOND (Brandenburg, 2006)'
_computing_publication_material 'SHELXTL '
_computing_structure_refinement 'SHELXTL '
_computing_structure_solution 'SHELXTL (Bruker 2001)'
_diffrn_ambient_temperature 150(2)
_diffrn_measured_fraction_theta_full 0.989
_diffrn_measured_fraction_theta_max 0.989
_diffrn_measurement_device_type 'Bruker X8 Kappa CCD APEX II'
_diffrn_measurement_method 'omega/phi scans'
_diffrn_radiation_monochromator graphite
_diffrn_radiation_source 'fine-focus sealed tube'
_diffrn_radiation_type MoK\a
_diffrn_radiation_wavelength 0.71073
_diffrn_reflns_av_R_equivalents 0.0429
_diffrn_reflns_av_sigmaI/netI 0.0270
_diffrn_reflns_limit_h_max 20
_diffrn_reflns_limit_h_min -18
_diffrn_reflns_limit_k_max 19
_diffrn_reflns_limit_k_min -17
_diffrn_reflns_limit_l_max 24
_diffrn_reflns_limit_l_min -24
_diffrn_reflns_number 78359
_diffrn_reflns_theta_full 36.32
_diffrn_reflns_theta_max 36.32
_diffrn_reflns_theta_min 3.74
_exptl_absorpt_coefficient_mu 7.783
_exptl_absorpt_correction_T_max 0.4088
_exptl_absorpt_correction_T_min 0.3051
_exptl_absorpt_correction_type multi-scan
_exptl_absorpt_process_details
;
SADABS (Sheldrick, 1997)
;
_exptl_crystal_colour Brown
_exptl_crystal_density_diffrn 2.249
_exptl_crystal_density_method 'not measured'
_exptl_crystal_description Prism
_exptl_crystal_F_000 1296
_exptl_crystal_size_max 0.20
_exptl_crystal_size_mid 0.16
_exptl_crystal_size_min 0.14
_refine_diff_density_max 3.468
_refine_diff_density_min -2.166
_refine_diff_density_rms 0.143
_refine_ls_extinction_method none
_refine_ls_goodness_of_fit_ref 1.040
_refine_ls_hydrogen_treatment constr
_refine_ls_matrix_type full
_refine_ls_number_parameters 283
_refine_ls_number_reflns 9700
_refine_ls_number_restraints 20
_refine_ls_restrained_S_all 1.059
_refine_ls_R_factor_all 0.0476
_refine_ls_R_factor_gt 0.0328
_refine_ls_shift/su_max 0.001
_refine_ls_shift/su_mean 0.000
_refine_ls_structure_factor_coef Fsqd
_refine_ls_weighting_details 'calc w=1/[\s^2^(Fo^2^)+(0.0242P)^2^+4.8353P] where P=(Fo^2^+2Fc^2^)/3'
_refine_ls_weighting_scheme calc
_refine_ls_wR_factor_gt 0.0693
_refine_ls_wR_factor_ref 0.0748
_reflns_number_gt 7837
_reflns_number_total 9700
_reflns_threshold_expression I>2\s(I)
_cod_data_source_file b913687h.txt
_cod_data_source_block 1
_cod_depositor_comments
;
The following automatic conversions were performed:
'_symmetry_cell_setting' value 'Monoclinic' changed to 'monoclinic'
according to '/home/saulius/struct/CIF-dictionaries/cif_core.dic'
dictionary named 'cif_core.dic' version 2.4.1 from
2010-06-29.

'_exptl_absorpt_correction_type' value 'Multi-scan' changed
to 'multi-scan' according to
'/home/saulius/struct/CIF-dictionaries/cif_core.dic' dictionary named
'cif_core.dic' version 2.4.1 from 2010-06-29.

Automatic conversion script
Id: cif_fix_enum 1527 2010-12-29 10:47:43Z saulius 
;
_cod_original_cell_volume 2020.6(12)
_cod_original_sg_symbol_H-M 'P 21/n'
_cod_database_code 7002854

loop_
_symmetry_equiv_pos_as_xyz
'x, y, z'
'-x+1/2, y+1/2, -z+1/2'
'-x, -y, -z'
'x-1/2, -y-1/2, z-1/2'

loop_
_atom_site_label
_atom_site_type_symbol
_atom_site_fract_x
_atom_site_fract_y
_atom_site_fract_z
_atom_site_U_iso_or_equiv
_atom_site_adp_type
_atom_site_occupancy
_atom_site_symmetry_multiplicity
_atom_site_calc_flag
_atom_site_refinement_flags
_atom_site_disorder_assembly
_atom_site_disorder_group
Fe1 Fe 0.5000 0.5000 0.0000 0.01720(9) Uani 1 2 d S . .
Fe2 Fe 0.22118(3) 0.69031(3) 0.15512(3) 0.02035(7) Uani 1 1 d . . .
Fe3 Fe 0.73005(3) 0.59193(3) 0.33781(2) 0.01852(7) Uani 1 1 d . . .
O1 O 0.41304(17) 0.35047(18) 0.01716(17) 0.0328(4) Uani 1 1 d D . .
N1 N 0.3682(2) 0.5935(2) 0.03611(19) 0.0286(5) Uani 1 1 d . . .
N2 N 0.5859(2) 0.4993(3) 0.14853(18) 0.0355(6) Uani 1 1 d . . .
Re1 Re 0.28949(8) 0.27328(8) 0.01993(5) 0.01917(7) Uani 0.50 1 d PD A 1
O2 O 0.2063(5) 0.3434(5) 0.0777(4) 0.0480(7) Uiso 0.50 1 d PD A 1
O3 O 0.2112(5) 0.2520(5) -0.0999(4) 0.0480(7) Uiso 0.50 1 d PD A 1
O4 O 0.3299(9) 0.1479(6) 0.0714(7) 0.043(3) Uani 0.50 1 d PD A 1
Re1' Re 0.29281(10) 0.29073(9) 0.02377(7) 0.0407(3) Uani 0.50 1 d PD A 2
O2' O 0.2444(5) 0.3447(5) 0.1128(4) 0.0480(7) Uiso 0.50 1 d PD A 2
O3' O 0.1924(5) 0.2882(5) -0.0840(4) 0.0480(7) Uiso 0.50 1 d PD A 2
O4' O 0.3223(9) 0.1419(5) 0.0533(7) 0.0337(19) Uani 0.50 1 d PD A 2
O5 O 0.3818(2) 0.5969(3) 0.3242(2) 0.0581(8) Uani 1 1 d . . .
O6 O 0.3342(3) 0.9090(2) 0.1707(2) 0.0576(8) Uani 1 1 d . . .
O7 O 0.59939(19) 0.4781(2) 0.45095(17) 0.0360(5) Uani 1 1 d . . .
O8 O 0.5967(3) 0.7997(2) 0.3182(2) 0.0513(7) Uani 1 1 d . . .
C1 C 0.3107(2) 0.6311(2) 0.0796(2) 0.0239(5) Uani 1 1 d . A .
C2 C 0.3189(2) 0.6341(3) 0.2591(2) 0.0337(6) Uani 1 1 d . . .
C3 C 0.2902(3) 0.8240(3) 0.1648(2) 0.0347(6) Uani 1 1 d . . .
C4 C 0.0922(2) 0.5697(3) 0.1336(2) 0.0316(6) Uani 1 1 d . . .
H4 H 0.1040 0.4904 0.1387 0.038 Uiso 1 1 calc R . .
C5 C 0.0864(2) 0.6443(3) 0.2086(2) 0.0296(6) Uani 1 1 d . . .
H5 H 0.0932 0.6232 0.2732 0.036 Uiso 1 1 calc R . .
C6 C 0.0689(3) 0.7550(3) 0.1716(3) 0.0364(7) Uani 1 1 d . . .
H6 H 0.0623 0.8214 0.2065 0.044 Uiso 1 1 calc R . .
C7 C 0.0631(3) 0.7487(4) 0.0721(3) 0.0438(9) Uani 1 1 d . . .
H7 H 0.0516 0.8106 0.0288 0.053 Uiso 1 1 calc R . .
C8 C 0.0771(2) 0.6357(4) 0.0495(2) 0.0397(8) Uani 1 1 d . . .
H8 H 0.0767 0.6077 -0.0120 0.048 Uiso 1 1 calc R . .
C9 C 0.6377(2) 0.5331(3) 0.22162(19) 0.0276(5) Uani 1 1 d . A .
C10 C 0.6508(2) 0.5209(2) 0.40689(18) 0.0228(4) Uani 1 1 d . . .
C11 C 0.6487(3) 0.7182(3) 0.3259(2) 0.0312(6) Uani 1 1 d . . .
C12 C 0.8710(2) 0.4862(3) 0.3584(2) 0.0322(6) Uani 1 1 d . . .
H12 H 0.8678 0.4060 0.3567 0.039 Uiso 1 1 calc R . .
C13 C 0.8814(2) 0.5554(3) 0.4404(2) 0.0365(7) Uani 1 1 d . . .
H13 H 0.8866 0.5293 0.5034 0.044 Uiso 1 1 calc R . .
C14 C 0.8824(3) 0.6678(4) 0.4128(3) 0.0437(9) Uani 1 1 d . . .
H14 H 0.8891 0.7316 0.4539 0.052 Uiso 1 1 calc R . .
C15 C 0.8717(3) 0.6711(3) 0.3123(3) 0.0401(7) Uani 1 1 d . . .
H15 H 0.8686 0.7369 0.2741 0.048 Uiso 1 1 calc R . .
C16 C 0.8665(2) 0.5584(3) 0.2804(2) 0.0337(6) Uani 1 1 d . . .
H16 H 0.8609 0.5349 0.2166 0.040 Uiso 1 1 calc R . .

loop_
_atom_site_aniso_label
_atom_site_aniso_U_11
_atom_site_aniso_U_22
_atom_site_aniso_U_33
_atom_site_aniso_U_23
_atom_site_aniso_U_13
_atom_site_aniso_U_12
Fe1 0.01593(18) 0.0190(2) 0.01577(18) -0.00489(16) 0.00273(15) 0.00162(15)
Fe2 0.01842(14) 0.02066(17) 0.02409(15) 0.00147(12) 0.00937(12) 0.00332(12)
Fe3 0.01670(13) 0.02333(17) 0.01549(13) -0.00130(12) 0.00426(11) -0.00260(12)
O1 0.0272(9) 0.0231(10) 0.0480(13) -0.0015(9) 0.0101(9) -0.0018(8)
N1 0.0279(10) 0.0248(12) 0.0373(12) -0.0019(9) 0.0158(9) 0.0050(9)
N2 0.0276(11) 0.0532(18) 0.0226(10) -0.0069(11) 0.0017(9) -0.0016(11)
Re1 0.02167(14) 0.01215(16) 0.02317(14) 0.00344(10) 0.00512(11) -0.00021(10)
O4 0.072(6) 0.028(4) 0.030(5) -0.003(3) 0.012(4) -0.006(3)
Re1' 0.0340(3) 0.0376(5) 0.0575(4) 0.0190(3) 0.0244(3) 0.0024(2)
O4' 0.054(4) 0.021(3) 0.022(3) -0.001(2) 0.002(2) -0.009(3)
O5 0.0352(13) 0.094(3) 0.0416(14) 0.0206(15) 0.0045(11) 0.0176(14)
O6 0.083(2) 0.0306(14) 0.0677(19) -0.0130(13) 0.0345(17) -0.0203(14)
O7 0.0317(10) 0.0397(13) 0.0417(12) 0.0134(10) 0.0187(9) 0.0029(9)
O8 0.0595(17) 0.0367(14) 0.0612(17) 0.0156(13) 0.0223(14) 0.0189(12)
C1 0.0233(10) 0.0197(11) 0.0308(12) -0.0001(9) 0.0108(9) 0.0019(9)
C2 0.0238(11) 0.0453(18) 0.0332(14) 0.0048(13) 0.0097(10) 0.0043(11)
C3 0.0430(16) 0.0270(15) 0.0400(15) -0.0057(12) 0.0213(13) -0.0015(12)
C4 0.0240(11) 0.0358(16) 0.0351(14) -0.0020(12) 0.0080(10) -0.0070(11)
C5 0.0224(11) 0.0387(16) 0.0314(13) 0.0069(11) 0.0135(10) 0.0033(10)
C6 0.0273(12) 0.0368(16) 0.0511(18) 0.0060(14) 0.0210(13) 0.0122(11)
C7 0.0268(13) 0.060(2) 0.0466(18) 0.0259(17) 0.0135(13) 0.0138(14)
C8 0.0215(11) 0.069(2) 0.0270(13) 0.0011(14) 0.0034(10) -0.0047(13)
C9 0.0244(11) 0.0381(15) 0.0195(10) -0.0003(10) 0.0044(9) 0.0000(10)
C10 0.0204(9) 0.0250(12) 0.0229(10) 0.0018(9) 0.0057(8) 0.0015(9)
C11 0.0330(13) 0.0312(15) 0.0311(13) 0.0055(11) 0.0117(11) 0.0004(11)
C12 0.0202(10) 0.0367(16) 0.0394(15) -0.0024(12) 0.0074(10) 0.0033(10)
C13 0.0181(10) 0.063(2) 0.0250(12) -0.0030(13) -0.0004(9) 0.0003(12)
C14 0.0241(12) 0.054(2) 0.052(2) -0.0283(17) 0.0100(13) -0.0144(13)
C15 0.0289(13) 0.0393(18) 0.058(2) 0.0042(15) 0.0217(14) -0.0078(12)
C16 0.0236(11) 0.0517(19) 0.0293(13) -0.0058(13) 0.0132(10) -0.0019(12)

loop_
_atom_type_symbol
_atom_type_description
_atom_type_scat_dispersion_real
_atom_type_scat_dispersion_imag
_atom_type_scat_source
C C 0.0033 0.0016 'International Tables Vol C Tables 4.2.6.8 and 6.1.1.4'
H H 0.0000 0.0000 'International Tables Vol C Tables 4.2.6.8 and 6.1.1.4'
N N 0.0061 0.0033 'International Tables Vol C Tables 4.2.6.8 and 6.1.1.4'
O O 0.0106 0.0060 'International Tables Vol C Tables 4.2.6.8 and 6.1.1.4'
Fe Fe 0.3463 0.8444 'International Tables Vol C Tables 4.2.6.8 and 6.1.1.4'
Re Re -1.0185 7.2310 'International Tables Vol C Tables 4.2.6.8 and 6.1.1.4'

loop_
_geom_angle_atom_site_label_1
_geom_angle_atom_site_label_2
_geom_angle_atom_site_label_3
_geom_angle
_geom_angle_site_symmetry_1
_geom_angle_site_symmetry_3
_geom_angle_publ_flag
O1 Fe1 O1 180.00(13) . 3_665 ?
O1 Fe1 N2 89.71(11) . 3_665 ?
O1 Fe1 N2 90.29(11) 3_665 3_665 ?
O1 Fe1 N2 90.29(11) . . ?
O1 Fe1 N2 89.71(11) 3_665 . ?
N2 Fe1 N2 180.00(19) 3_665 . ?
O1 Fe1 N1 91.85(9) . 3_665 ?
O1 Fe1 N1 88.15(9) 3_665 3_665 ?
N2 Fe1 N1 87.38(11) 3_665 3_665 ?
N2 Fe1 N1 92.62(11) . 3_665 ?
O1 Fe1 N1 88.15(9) . . ?
O1 Fe1 N1 91.85(9) 3_665 . ?
N2 Fe1 N1 92.62(11) 3_665 . ?
N2 Fe1 N1 87.38(11) . . ?
N1 Fe1 N1 180.0 3_665 . ?
C2 Fe2 C3 93.93(17) . . ?
C2 Fe2 C1 89.43(13) . . ?
C3 Fe2 C1 92.22(13) . . ?
C2 Fe2 C5 90.34(13) . . ?
C3 Fe2 C5 127.69(13) . . ?
C1 Fe2 C5 139.99(13) . . ?
C2 Fe2 C6 117.19(14) . . ?
C3 Fe2 C6 94.84(15) . . ?
C1 Fe2 C6 151.81(14) . . ?
C5 Fe2 C6 39.61(13) . . ?
C2 Fe2 C4 100.35(15) . . ?
C3 Fe2 C4 160.44(15) . . ?
C1 Fe2 C4 101.17(12) . . ?
C5 Fe2 C4 39.79(12) . . ?
C6 Fe2 C4 66.76(14) . . ?
C2 Fe2 C7 155.81(13) . . ?
C3 Fe2 C7 95.57(17) . . ?
C1 Fe2 C7 112.34(14) . . ?
C5 Fe2 C7 66.32(13) . . ?
C6 Fe2 C7 39.81(15) . . ?
C4 Fe2 C7 66.23(15) . . ?
C2 Fe2 C8 137.89(16) . . ?
C3 Fe2 C8 128.17(16) . . ?
C1 Fe2 C8 88.11(13) . . ?
C5 Fe2 C8 66.18(12) . . ?
C6 Fe2 C8 66.19(15) . . ?
C4 Fe2 C8 39.53(13) . . ?
C7 Fe2 C8 38.89(17) . . ?
C11 Fe3 C10 94.35(13) . . ?
C11 Fe3 C9 92.19(14) . . ?
C10 Fe3 C9 92.36(12) . . ?
C11 Fe3 C13 127.60(15) . . ?
C10 Fe3 C13 90.87(13) . . ?
C9 Fe3 C13 139.69(14) . . ?
C11 Fe3 C12 159.65(14) . . ?
C10 Fe3 C12 101.00(13) . . ?
C9 Fe3 C12 100.37(13) . . ?
C13 Fe3 C12 39.81(13) . . ?
C11 Fe3 C15 94.32(15) . . ?
C10 Fe3 C15 156.15(14) . . ?
C9 Fe3 C15 109.45(14) . . ?
C13 Fe3 C15 66.36(15) . . ?
C12 Fe3 C15 66.48(14) . . ?
C11 Fe3 C14 94.98(16) . . ?
C10 Fe3 C14 117.04(14) . . ?
C9 Fe3 C14 148.99(13) . . ?
C13 Fe3 C14 38.88(16) . . ?
C12 Fe3 C14 66.18(14) . . ?
C15 Fe3 C14 39.96(16) . . ?
C11 Fe3 C16 127.31(14) . . ?
C10 Fe3 C16 138.32(13) . . ?
C9 Fe3 C16 85.76(12) . . ?
C13 Fe3 C16 66.02(12) . . ?
C12 Fe3 C16 39.31(13) . . ?
C15 Fe3 C16 39.32(14) . . ?
C14 Fe3 C16 66.01(13) . . ?
Re1' O1 Fe1 147.81(13) . . ?
Re1 O1 Fe1 153.10(13) . . ?
C1 N1 Fe1 161.3(2) . . ?
C9 N2 Fe1 158.6(3) . . ?
O4 Re1 O2 111.0(4) . . ?
O4 Re1 O3 109.3(4) . . ?
O2 Re1 O3 108.5(3) . . ?
O4 Re1 O1 108.3(4) . . ?
O2 Re1 O1 112.8(2) . . ?
O3 Re1 O1 107.0(2) . . ?
O1 Re1' O2' 112.5(2) . . ?
O1 Re1' O3' 112.7(2) . . ?
O2' Re1' O3' 113.1(3) . . ?
O1 Re1' O4' 107.6(3) . . ?
O2' Re1' O4' 105.9(4) . . ?
O3' Re1' O4' 104.2(4) . . ?
N1 C1 Fe2 177.6(3) . . ?
O5 C2 Fe2 178.7(3) . . ?
O6 C3 Fe2 179.8(3) . . ?
C8 C4 C5 107.2(3) . . ?
C8 C4 Fe2 70.75(18) . . ?
C5 C4 Fe2 69.60(17) . . ?
C8 C4 H4 126.4 . . ?
C5 C4 H4 126.4 . . ?
Fe2 C4 H4 124.8 . . ?
C6 C5 C4 108.7(3) . . ?
C6 C5 Fe2 70.64(16) . . ?
C4 C5 Fe2 70.61(16) . . ?
C6 C5 H5 125.7 . . ?
C4 C5 H5 125.7 . . ?
Fe2 C5 H5 124.7 . . ?
C5 C6 C7 107.3(3) . . ?
C5 C6 Fe2 69.76(15) . . ?
C7 C6 Fe2 70.67(17) . . ?
C5 C6 H6 126.3 . . ?
C7 C6 H6 126.3 . . ?
Fe2 C6 H6 124.8 . . ?
C8 C7 C6 108.1(3) . . ?
C8 C7 Fe2 70.55(18) . . ?
C6 C7 Fe2 69.52(18) . . ?
C8 C7 H7 126.0 . . ?
C6 C7 H7 126.0 . . ?
Fe2 C7 H7 125.5 . . ?
C7 C8 C4 108.7(3) . . ?
C7 C8 Fe2 70.6(2) . . ?
C4 C8 Fe2 69.72(17) . . ?
C7 C8 H8 125.6 . . ?
C4 C8 H8 125.6 . . ?
Fe2 C8 H8 125.7 . . ?
N2 C9 Fe3 176.2(3) . . ?
O7 C10 Fe3 178.5(3) . . ?
O8 C11 Fe3 179.8(3) . . ?
C16 C12 C13 107.3(3) . . ?
C16 C12 Fe3 70.64(17) . . ?
C13 C12 Fe3 69.99(17) . . ?
C16 C12 H12 126.4 . . ?
C13 C12 H12 126.4 . . ?
Fe3 C12 H12 124.6 . . ?
C14 C13 C12 108.5(3) . . ?
C14 C13 Fe3 70.85(19) . . ?
C12 C13 Fe3 70.20(16) . . ?
C14 C13 H13 125.7 . . ?
C12 C13 H13 125.7 . . ?
Fe3 C13 H13 124.8 . . ?
C13 C14 C15 108.2(3) . . ?
C13 C14 Fe3 70.26(17) . . ?
C15 C14 Fe3 69.91(18) . . ?
C13 C14 H14 125.9 . . ?
C15 C14 H14 125.9 . . ?
Fe3 C14 H14 125.5 . . ?
C16 C15 C14 107.0(3) . . ?
C16 C15 Fe3 70.56(17) . . ?
C14 C15 Fe3 70.13(18) . . ?
C16 C15 H15 126.5 . . ?
C14 C15 H15 126.5 . . ?
Fe3 C15 H15 124.5 . . ?
C12 C16 C15 108.9(3) . . ?
C12 C16 Fe3 70.05(16) . . ?
C15 C16 Fe3 70.12(17) . . ?
C12 C16 H16 125.6 . . ?
C15 C16 H16 125.6 . . ?
Fe3 C16 H16 125.8 . . ?

loop_
_geom_bond_atom_site_label_1
_geom_bond_atom_site_label_2
_geom_bond_distance
_geom_bond_site_symmetry_2
_geom_bond_publ_flag
Fe1 O1 2.113(2) . ?
Fe1 O1 2.113(2) 3_665 ?
Fe1 N2 2.126(3) 3_665 ?
Fe1 N2 2.126(3) . ?
Fe1 N1 2.133(2) 3_665 ?
Fe1 N1 2.133(2) . ?
Fe2 C2 1.781(3) . ?
Fe2 C3 1.781(3) . ?
Fe2 C1 1.880(3) . ?
Fe2 C5 2.074(3) . ?
Fe2 C6 2.086(3) . ?
Fe2 C4 2.087(3) . ?
Fe2 C7 2.101(3) . ?
Fe2 C8 2.101(3) . ?
Fe3 C11 1.778(3) . ?
Fe3 C10 1.781(3) . ?
Fe3 C9 1.890(3) . ?
Fe3 C13 2.084(3) . ?
Fe3 C12 2.087(3) . ?
Fe3 C15 2.088(3) . ?
Fe3 C14 2.091(3) . ?
Fe3 C16 2.094(3) . ?
O1 Re1' 1.658(2) . ?
O1 Re1 1.776(2) . ?
N1 C1 1.152(3) . ?
N2 C9 1.150(4) . ?
Re1 O4 1.674(6) . ?
Re1 O2 1.698(5) . ?
Re1 O3 1.760(5) . ?
Re1' O2' 1.684(5) . ?
Re1' O3' 1.708(5) . ?
Re1' O4' 1.826(5) . ?
O5 C2 1.134(4) . ?
O6 C3 1.133(4) . ?
O7 C10 1.129(3) . ?
O8 C11 1.144(4) . ?
C4 C8 1.416(5) . ?
C4 C5 1.416(4) . ?
C4 H4 0.9500 . ?
C5 C6 1.409(5) . ?
C5 H5 0.9500 . ?
C6 C7 1.426(5) . ?
C6 H6 0.9500 . ?
C7 C8 1.399(6) . ?
C7 H7 0.9500 . ?
C8 H8 0.9500 . ?
C12 C16 1.406(5) . ?
C12 C13 1.420(5) . ?
C12 H12 0.9500 . ?
C13 C14 1.390(6) . ?
C13 H13 0.9500 . ?
C14 C15 1.428(6) . ?
C14 H14 0.9500 . ?
C15 C16 1.407(5) . ?
C15 H15 0.9500 . ?
C16 H16 0.9500 . ?

loop_
_geom_torsion_atom_site_label_1
_geom_torsion_atom_site_label_2
_geom_torsion_atom_site_label_3
_geom_torsion_atom_site_label_4
_geom_torsion
_geom_torsion_site_symmetry_1
_geom_torsion_site_symmetry_2
_geom_torsion_site_symmetry_3
_geom_torsion_site_symmetry_4
_geom_torsion_publ_flag
N2 Fe1 O1 Re1' -74.7(3) 3_665 . . . ?
N2 Fe1 O1 Re1' 105.3(3) . . . . ?
N1 Fe1 O1 Re1' -162.1(3) 3_665 . . . ?
N1 Fe1 O1 Re1' 17.9(3) . . . . ?
N2 Fe1 O1 Re1 -68.9(3) 3_665 . . . ?
N2 Fe1 O1 Re1 111.1(3) . . . . ?
N1 Fe1 O1 Re1 -156.3(3) 3_665 . . . ?
N1 Fe1 O1 Re1 23.7(3) . . . . ?
O1 Fe1 N1 C1 69.7(7) . . . . ?
O1 Fe1 N1 C1 -110.3(7) 3_665 . . . ?
N2 Fe1 N1 C1 159.3(7) 3_665 . . . ?
N2 Fe1 N1 C1 -20.7(7) . . . . ?
O1 Fe1 N2 C9 -162.4(7) . . . . ?
O1 Fe1 N2 C9 17.6(7) 3_665 . . . ?
N1 Fe1 N2 C9 105.7(7) 3_665 . . . ?
N1 Fe1 N2 C9 -74.3(7) . . . . ?
Re1' O1 Re1 O4 -134.6(7) . . . . ?
Fe1 O1 Re1 O4 -165.6(5) . . . . ?
Re1' O1 Re1 O2 -11.4(6) . . . . ?
Fe1 O1 Re1 O2 -42.4(4) . . . . ?
Re1' O1 Re1 O3 107.7(6) . . . . ?
Fe1 O1 Re1 O3 76.8(4) . . . . ?
Re1 O1 Re1' O2' 147.8(7) . . . . ?
Fe1 O1 Re1' O2' -58.2(4) . . . . ?
Re1 O1 Re1' O3' -82.9(6) . . . . ?
Fe1 O1 Re1' O3' 71.2(4) . . . . ?
Re1 O1 Re1' O4' 31.5(6) . . . . ?
Fe1 O1 Re1' O4' -174.5(4) . . . . ?
C2 Fe2 C4 C8 -164.5(2) . . . . ?
C3 Fe2 C4 C8 59.3(5) . . . . ?
C1 Fe2 C4 C8 -73.0(2) . . . . ?
C5 Fe2 C4 C8 117.6(3) . . . . ?
C6 Fe2 C4 C8 80.2(2) . . . . ?
C7 Fe2 C4 C8 36.6(2) . . . . ?
C2 Fe2 C4 C5 77.9(2) . . . . ?
C3 Fe2 C4 C5 -58.3(5) . . . . ?
C1 Fe2 C4 C5 169.36(18) . . . . ?
C6 Fe2 C4 C5 -37.39(19) . . . . ?
C7 Fe2 C4 C5 -81.0(2) . . . . ?
C8 Fe2 C4 C5 -117.6(3) . . . . ?
C8 C4 C5 C6 -0.5(3) . . . . ?
Fe2 C4 C5 C6 60.7(2) . . . . ?
C8 C4 C5 Fe2 -61.1(2) . . . . ?
C2 Fe2 C5 C6 135.2(2) . . . . ?
C3 Fe2 C5 C6 40.0(3) . . . . ?
C1 Fe2 C5 C6 -135.3(2) . . . . ?
C4 Fe2 C5 C6 -118.9(3) . . . . ?
C7 Fe2 C5 C6 -38.2(2) . . . . ?
C8 Fe2 C5 C6 -80.9(2) . . . . ?
C2 Fe2 C5 C4 -105.9(2) . . . . ?
C3 Fe2 C5 C4 158.9(2) . . . . ?
C1 Fe2 C5 C4 -16.4(3) . . . . ?
C6 Fe2 C5 C4 118.9(3) . . . . ?
C7 Fe2 C5 C4 80.7(2) . . . . ?
C8 Fe2 C5 C4 38.1(2) . . . . ?
C4 C5 C6 C7 0.4(3) . . . . ?
Fe2 C5 C6 C7 61.0(2) . . . . ?
C4 C5 C6 Fe2 -60.6(2) . . . . ?
C2 Fe2 C6 C5 -52.4(3) . . . . ?
C3 Fe2 C6 C5 -149.3(2) . . . . ?
C1 Fe2 C6 C5 106.8(3) . . . . ?
C4 Fe2 C6 C5 37.56(19) . . . . ?
C7 Fe2 C6 C5 117.8(3) . . . . ?
C8 Fe2 C6 C5 80.8(2) . . . . ?
C2 Fe2 C6 C7 -170.2(2) . . . . ?
C3 Fe2 C6 C7 92.9(3) . . . . ?
C1 Fe2 C6 C7 -11.0(4) . . . . ?
C5 Fe2 C6 C7 -117.8(3) . . . . ?
C4 Fe2 C6 C7 -80.2(2) . . . . ?
C8 Fe2 C6 C7 -36.9(2) . . . . ?
C5 C6 C7 C8 -0.1(4) . . . . ?
Fe2 C6 C7 C8 60.3(2) . . . . ?
C5 C6 C7 Fe2 -60.4(2) . . . . ?
C2 Fe2 C7 C8 -97.1(4) . . . . ?
C3 Fe2 C7 C8 150.2(2) . . . . ?
C1 Fe2 C7 C8 55.5(2) . . . . ?
C5 Fe2 C7 C8 -80.9(2) . . . . ?
C6 Fe2 C7 C8 -118.9(3) . . . . ?
C4 Fe2 C7 C8 -37.22(19) . . . . ?
C2 Fe2 C7 C6 21.8(5) . . . . ?
C3 Fe2 C7 C6 -90.9(2) . . . . ?
C1 Fe2 C7 C6 174.4(2) . . . . ?
C5 Fe2 C7 C6 38.0(2) . . . . ?
C4 Fe2 C7 C6 81.7(2) . . . . ?
C8 Fe2 C7 C6 118.9(3) . . . . ?
C6 C7 C8 C4 -0.1(4) . . . . ?
Fe2 C7 C8 C4 59.5(2) . . . . ?
C6 C7 C8 Fe2 -59.6(2) . . . . ?
C5 C4 C8 C7 0.4(3) . . . . ?
Fe2 C4 C8 C7 -60.0(2) . . . . ?
C5 C4 C8 Fe2 60.38(19) . . . . ?
C2 Fe2 C8 C7 142.7(2) . . . . ?
C3 Fe2 C8 C7 -38.9(3) . . . . ?
C1 Fe2 C8 C7 -130.3(2) . . . . ?
C5 Fe2 C8 C7 81.3(2) . . . . ?
C6 Fe2 C8 C7 37.8(2) . . . . ?
C4 Fe2 C8 C7 119.6(3) . . . . ?
C2 Fe2 C8 C4 23.1(3) . . . . ?
C3 Fe2 C8 C4 -158.5(2) . . . . ?
C1 Fe2 C8 C4 110.1(2) . . . . ?
C5 Fe2 C8 C4 -38.31(19) . . . . ?
C6 Fe2 C8 C4 -81.8(2) . . . . ?
C7 Fe2 C8 C4 -119.6(3) . . . . ?
C11 Fe3 C12 C16 -57.2(4) . . . . ?
C10 Fe3 C12 C16 164.48(19) . . . . ?
C9 Fe3 C12 C16 70.0(2) . . . . ?
C13 Fe3 C12 C16 -117.6(3) . . . . ?
C15 Fe3 C12 C16 -36.8(2) . . . . ?
C14 Fe3 C12 C16 -80.7(2) . . . . ?
C11 Fe3 C12 C13 60.4(5) . . . . ?
C10 Fe3 C12 C13 -77.9(2) . . . . ?
C9 Fe3 C12 C13 -172.4(2) . . . . ?
C15 Fe3 C12 C13 80.7(2) . . . . ?
C14 Fe3 C12 C13 36.9(2) . . . . ?
C16 Fe3 C12 C13 117.6(3) . . . . ?
C16 C12 C13 C14 0.4(3) . . . . ?
Fe3 C12 C13 C14 -60.8(2) . . . . ?
C16 C12 C13 Fe3 61.1(2) . . . . ?
C11 Fe3 C13 C14 -38.7(3) . . . . ?
C10 Fe3 C13 C14 -134.9(2) . . . . ?
C9 Fe3 C13 C14 130.4(2) . . . . ?
C12 Fe3 C13 C14 118.9(3) . . . . ?
C15 Fe3 C13 C14 37.8(2) . . . . ?
C16 Fe3 C13 C14 81.0(2) . . . . ?
C11 Fe3 C13 C12 -157.6(2) . . . . ?
C10 Fe3 C13 C12 106.3(2) . . . . ?
C9 Fe3 C13 C12 11.6(3) . . . . ?
C15 Fe3 C13 C12 -81.1(2) . . . . ?
C14 Fe3 C13 C12 -118.9(3) . . . . ?
C16 Fe3 C13 C12 -37.9(2) . . . . ?
C12 C13 C14 C15 0.5(3) . . . . ?
Fe3 C13 C14 C15 -59.8(2) . . . . ?
C12 C13 C14 Fe3 60.4(2) . . . . ?
C11 Fe3 C14 C13 150.2(2) . . . . ?
C10 Fe3 C14 C13 52.7(2) . . . . ?
C9 Fe3 C14 C13 -107.1(3) . . . . ?
C12 Fe3 C14 C13 -37.80(19) . . . . ?
C15 Fe3 C14 C13 -119.0(3) . . . . ?
C16 Fe3 C14 C13 -81.0(2) . . . . ?
C11 Fe3 C14 C15 -90.8(2) . . . . ?
C10 Fe3 C14 C15 171.7(2) . . . . ?
C9 Fe3 C14 C15 11.9(4) . . . . ?
C13 Fe3 C14 C15 119.0(3) . . . . ?
C12 Fe3 C14 C15 81.2(2) . . . . ?
C16 Fe3 C14 C15 38.1(2) . . . . ?
C13 C14 C15 C16 -1.2(4) . . . . ?
Fe3 C14 C15 C16 -61.3(2) . . . . ?
C13 C14 C15 Fe3 60.1(2) . . . . ?
C11 Fe3 C15 C16 -150.1(2) . . . . ?
C10 Fe3 C15 C16 98.8(4) . . . . ?
C9 Fe3 C15 C16 -56.3(2) . . . . ?
C13 Fe3 C15 C16 80.5(2) . . . . ?
C12 Fe3 C15 C16 36.8(2) . . . . ?
C14 Fe3 C15 C16 117.3(3) . . . . ?
C11 Fe3 C15 C14 92.6(2) . . . . ?
C10 Fe3 C15 C14 -18.4(5) . . . . ?
C9 Fe3 C15 C14 -173.5(2) . . . . ?
C13 Fe3 C15 C14 -36.8(2) . . . . ?
C12 Fe3 C15 C14 -80.4(2) . . . . ?
C16 Fe3 C15 C14 -117.3(3) . . . . ?
C13 C12 C16 C15 -1.1(3) . . . . ?
Fe3 C12 C16 C15 59.6(2) . . . . ?
C13 C12 C16 Fe3 -60.71(19) . . . . ?
C14 C15 C16 C12 1.4(3) . . . . ?
Fe3 C15 C16 C12 -59.5(2) . . . . ?
C14 C15 C16 Fe3 61.0(2) . . . . ?
C11 Fe3 C16 C12 158.4(2) . . . . ?
C10 Fe3 C16 C12 -23.3(3) . . . . ?
C9 Fe3 C16 C12 -112.0(2) . . . . ?
C13 Fe3 C16 C12 38.4(2) . . . . ?
C15 Fe3 C16 C12 119.8(3) . . . . ?
C14 Fe3 C16 C12 81.1(2) . . . . ?
C11 Fe3 C16 C15 38.6(3) . . . . ?
C10 Fe3 C16 C15 -143.1(2) . . . . ?
C9 Fe3 C16 C15 128.1(2) . . . . ?
C13 Fe3 C16 C15 -81.4(2) . . . . ?
C12 Fe3 C16 C15 -119.8(3) . . . . ?
C14 Fe3 C16 C15 -38.7(2) . . . . ?
